data_7032518
loop_
_publ_author_name
'Behrle, Andrew C.'
'Levin, Jessica R.'
'Kim, Jee Eon'
'Drewett, Jonathan M.'
'Barnes, Charles L.'
'Schelter, Eric J.'
'Walensky, Justin R.'

_publ_section_title
;
 Stabilization of M(IV) = Ti, Zr, Hf, Ce, and Th using a selenium
 bis(phenolate) ligand.
;
_journal_issue 6
_journal_name_full 'Dalton transactions (Cambridge, England : 2003)'
_journal_page_first 2693
_journal_page_last 2702
_journal_paper_doi 10.1039/c4dt01798f
_journal_volume 44
_journal_year 2015
_chemical_formula_moiety 'C66 H88 Ce N2 O4 Se2'
_chemical_formula_sum 'C66 H88 Ce N2 O4 Se2'
_chemical_formula_weight 1271.42
_chemical_name_systematic
; 
 ? 
;
_space_group_IT_number 15
_symmetry_cell_setting monoclinic
_symmetry_space_group_name_Hall '-C 2yc'
_symmetry_space_group_name_H-M 'C 1 2/c 1'
_atom_sites_solution_hydrogens geom
_atom_sites_solution_primary direct
_atom_sites_solution_secondary difmap
_audit_creation_method SHELXL-97
_cell_angle_alpha 90.00
_cell_angle_beta 102.2550(10)
_cell_angle_gamma 90.00
_cell_formula_units_Z 4
_cell_length_a 22.8320(16)
_cell_length_b 10.6765(7)
_cell_length_c 26.0860(18)
_cell_measurement_temperature 100(2)
_cell_volume 6214.0(7)
_computing_cell_refinement 'APEX2 (Bruker AXS, 2008)'
_computing_data_collection 'APEX2 (Bruker AXS, 2008)'
_computing_data_reduction 'APEX2 (Bruker AXS, 2008)'
_computing_molecular_graphics 'X-SEED, Barbour, 2001'
_computing_publication_material 'CIFTAB (Sheldrick, 1997)'
_computing_structure_refinement 'SHELXL-97 (Sheldrick, 1997)'
_computing_structure_solution 'SHELXS-97 (Sheldrick, 1990)'
_diffrn_ambient_temperature 100(2)
_diffrn_measured_fraction_theta_full 1.000
_diffrn_measured_fraction_theta_max 1.000
_diffrn_measurement_device_type 'Bruker APEXII CCD area detector'
_diffrn_measurement_method 'omega scans'
_diffrn_radiation_monochromator graphite
_diffrn_radiation_source 'fine-focus sealed tube'
_diffrn_radiation_type MoK\a
_diffrn_radiation_wavelength 0.71073
_diffrn_reflns_av_R_equivalents 0.0460
_diffrn_reflns_av_sigmaI/netI 0.0355
_diffrn_reflns_limit_h_max 28
_diffrn_reflns_limit_h_min -28
_diffrn_reflns_limit_k_max 13
_diffrn_reflns_limit_k_min -13
_diffrn_reflns_limit_l_max 32
_diffrn_reflns_limit_l_min -32
_diffrn_reflns_number 32803
_diffrn_reflns_theta_full 26.37
_diffrn_reflns_theta_max 26.37
_diffrn_reflns_theta_min 1.60
_exptl_absorpt_coefficient_mu 1.951
_exptl_absorpt_correction_T_max 0.9088
_exptl_absorpt_correction_T_min 0.8288
_exptl_absorpt_correction_type multi-scan
_exptl_absorpt_process_details
;
 Data were corrected for decay and absorption using the program SADABS 
 (Sheldrick, G. M. (2003). SADABS. Version 2.10. University of
 G\"ottingen, Germany).
;
_exptl_crystal_density_diffrn 1.359
_exptl_crystal_density_method 'not measured'
_exptl_crystal_F_000 2624
_exptl_crystal_size_max 0.10
_exptl_crystal_size_mid 0.10
_exptl_crystal_size_min 0.05
_refine_diff_density_max 0.910
_refine_diff_density_min -0.835
_refine_diff_density_rms 0.082
_refine_ls_extinction_method none
_refine_ls_goodness_of_fit_ref 1.058
_refine_ls_hydrogen_treatment constr
_refine_ls_matrix_type full
_refine_ls_number_parameters 351
_refine_ls_number_reflns 6370
_refine_ls_number_restraints 0
_refine_ls_restrained_S_all 1.058
_refine_ls_R_factor_all 0.0434
_refine_ls_R_factor_gt 0.0271
_refine_ls_shift/su_max 0.002
_refine_ls_shift/su_mean 0.000
_refine_ls_structure_factor_coef Fsqd
_refine_ls_weighting_details 'calc w=1/[\s^2^(Fo^2^)+(0.0190P)^2^+13.4504P] where P=(Fo^2^+2Fc^2^)/3'
_refine_ls_weighting_scheme calc
_refine_ls_wR_factor_gt 0.0544
_refine_ls_wR_factor_ref 0.0601
_reflns_number_gt 5199
_reflns_number_total 6370
_reflns_threshold_expression >2sigma(I)
_cod_data_source_file c4dt01798f2.cif
_cod_data_source_block Ce[ArOSeO]2(bipy)_Ar=2,4-tBu2C6H2
_cod_depositor_comments 'Adding full bibliography for 7032518--7032522.cif.'
_cod_original_sg_symbol_H-M C2/c
_cod_database_code 7032518

loop_
_symmetry_equiv_pos_as_xyz
'x, y, z'
'-x, y, -z+1/2'
'x+1/2, y+1/2, z'
'-x+1/2, y+1/2, -z+1/2'
'-x, -y, -z'
'x, -y, z-1/2'
'-x+1/2, -y+1/2, -z'
'x+1/2, -y+1/2, z-1/2'

loop_
_atom_site_label
_atom_site_type_symbol
_atom_site_fract_x
_atom_site_fract_y
_atom_site_fract_z
_atom_site_U_iso_or_equiv
_atom_site_adp_type
_atom_site_occupancy
_atom_site_symmetry_multiplicity
_atom_site_calc_flag
_atom_site_refinement_flags
Ce1 Ce 0.5000 0.385553(19) 0.2500 0.01299(6) Uani 1 2 d S
Se1 Se 0.536279(11) 0.15022(2) 0.196408(10) 0.01422(7) Uani 1 1 d .
C15 C 0.55558(10) 0.3726(2) 0.14125(10) 0.0155(5) Uani 1 1 d .
O2 O 0.53249(7) 0.42738(16) 0.17849(7) 0.0162(4) Uani 1 1 d .
C19 C 0.59786(11) 0.3718(3) 0.06408(10) 0.0189(6) Uani 1 1 d .
H19 H 0.6095 0.4167 0.0364 0.023 Uiso 1 1 calc R
C16 C 0.56364(11) 0.2418(2) 0.14254(10) 0.0153(5) Uani 1 1 d .
C20 C 0.57251(11) 0.4400(2) 0.09977(10) 0.0155(5) Uani 1 1 d .
C27 C 0.49478(12) 0.6091(3) 0.08755(11) 0.0236(6) Uani 1 1 d .
H27A H 0.4882 0.6999 0.0865 0.035 Uiso 1 1 calc R
H27B H 0.4805 0.5734 0.1173 0.035 Uiso 1 1 calc R
H27C H 0.4728 0.5715 0.0548 0.035 Uiso 1 1 calc R
C25 C 0.56200(11) 0.5820(2) 0.09397(10) 0.0189(6) Uani 1 1 d .
C17 C 0.58805(11) 0.1777(3) 0.10587(11) 0.0191(6) Uani 1 1 d .
H17 H 0.5917 0.0891 0.1078 0.023 Uiso 1 1 calc R
C18 C 0.60717(12) 0.2425(3) 0.06636(11) 0.0204(6) Uani 1 1 d .
C26 C 0.58174(14) 0.6364(3) 0.04592(12) 0.0272(7) Uani 1 1 d .
H26A H 0.6247 0.6215 0.0490 0.041 Uiso 1 1 calc R
H26B H 0.5739 0.7267 0.0440 0.041 Uiso 1 1 calc R
H26C H 0.5592 0.5959 0.0141 0.041 Uiso 1 1 calc R
C24 C 0.65952(14) 0.2568(3) -0.01034(12) 0.0335(8) Uani 1 1 d .
H24A H 0.6261 0.3025 -0.0323 0.050 Uiso 1 1 calc R
H24B H 0.6801 0.2072 -0.0327 0.050 Uiso 1 1 calc R
H24C H 0.6877 0.3166 0.0101 0.050 Uiso 1 1 calc R
C23 C 0.58835(14) 0.0824(3) -0.00521(12) 0.0356(8) Uani 1 1 d .
H23A H 0.5748 0.0226 0.0183 0.053 Uiso 1 1 calc R
H23B H 0.6060 0.0367 -0.0308 0.053 Uiso 1 1 calc R
H23C H 0.5541 0.1318 -0.0236 0.053 Uiso 1 1 calc R
C21 C 0.63549(13) 0.1700(3) 0.02687(11) 0.0263(7) Uani 1 1 d .
C28 C 0.59748(13) 0.6504(3) 0.14253(11) 0.0246(6) Uani 1 1 d .
H28A H 0.6405 0.6374 0.1450 0.037 Uiso 1 1 calc R
H28B H 0.5861 0.6173 0.1741 0.037 Uiso 1 1 calc R
H28C H 0.5885 0.7402 0.1395 0.037 Uiso 1 1 calc R
N1 N 0.44620(10) 0.5983(2) 0.21727(9) 0.0230(5) Uani 1 1 d .
C2 C 0.60889(10) 0.1247(2) 0.24821(10) 0.0145(5) Uani 1 1 d .
C1 C 0.61837(10) 0.1996(2) 0.29370(10) 0.0137(5) Uani 1 1 d .
C3 C 0.64694(11) 0.0276(2) 0.24155(10) 0.0148(5) Uani 1 1 d .
H3 H 0.6391 -0.0192 0.2099 0.018 Uiso 1 1 calc R
C6 C 0.66410(11) 0.1602(2) 0.33672(10) 0.0157(5) Uani 1 1 d .
C4 C 0.69658(11) -0.0018(2) 0.28084(11) 0.0151(5) Uani 1 1 d .
C33 C 0.39657(13) 0.5929(3) 0.17981(12) 0.0301(7) Uani 1 1 d .
H33 H 0.3778 0.5139 0.1718 0.036 Uiso 1 1 calc R
C29 C 0.47232(14) 0.7105(3) 0.22891(12) 0.0287(7) Uani 1 1 d .
C22 C 0.68836(14) 0.0916(3) 0.05671(12) 0.0382(8) Uani 1 1 d .
H22A H 0.7177 0.1469 0.0786 0.057 Uiso 1 1 calc R
H22B H 0.7074 0.0478 0.0316 0.057 Uiso 1 1 calc R
H22C H 0.6737 0.0303 0.0790 0.057 Uiso 1 1 calc R
O1 O 0.58470(7) 0.30207(16) 0.29455(7) 0.0163(4) Uani 1 1 d .
C5 C 0.70214(11) 0.0638(2) 0.32761(11) 0.0168(6) Uani 1 1 d .
H5 H 0.7343 0.0415 0.3556 0.020 Uiso 1 1 calc R
C7 C 0.74234(11) -0.1006(2) 0.27188(11) 0.0185(6) Uani 1 1 d .
C9 C 0.79129(12) -0.0364(3) 0.24906(12) 0.0258(7) Uani 1 1 d .
H9A H 0.8201 -0.0992 0.2425 0.039 Uiso 1 1 calc R
H9B H 0.8120 0.0260 0.2741 0.039 Uiso 1 1 calc R
H9C H 0.7730 0.0051 0.2160 0.039 Uiso 1 1 calc R
C11 C 0.67329(12) 0.2206(2) 0.39150(11) 0.0205(6) Uani 1 1 d .
C10 C 0.77230(13) -0.1655(3) 0.32283(12) 0.0298(7) Uani 1 1 d .
H10A H 0.7417 -0.2063 0.3383 0.045 Uiso 1 1 calc R
H10B H 0.7939 -0.1035 0.3475 0.045 Uiso 1 1 calc R
H10C H 0.8006 -0.2286 0.3154 0.045 Uiso 1 1 calc R
C8 C 0.71268(13) -0.2004(3) 0.23312(12) 0.0280(7) Uani 1 1 d .
H8A H 0.7418 -0.2662 0.2306 0.042 Uiso 1 1 calc R
H8B H 0.6985 -0.1622 0.1985 0.042 Uiso 1 1 calc R
H8C H 0.6787 -0.2368 0.2453 0.042 Uiso 1 1 calc R
C14 C 0.70893(14) 0.1341(3) 0.43414(11) 0.0288(7) Uani 1 1 d .
H14A H 0.6895 0.0519 0.4320 0.043 Uiso 1 1 calc R
H14B H 0.7101 0.1708 0.4688 0.043 Uiso 1 1 calc R
H14C H 0.7499 0.1247 0.4288 0.043 Uiso 1 1 calc R
C12 C 0.61269(14) 0.2467(3) 0.40681(12) 0.0324(7) Uani 1 1 d .
H12A H 0.5908 0.3109 0.3835 0.049 Uiso 1 1 calc R
H12B H 0.6199 0.2763 0.4432 0.049 Uiso 1 1 calc R
H12C H 0.5890 0.1694 0.4035 0.049 Uiso 1 1 calc R
C13 C 0.70920(16) 0.3421(3) 0.39289(13) 0.0374(8) Uani 1 1 d .
H13A H 0.7498 0.3227 0.3886 0.056 Uiso 1 1 calc R
H13B H 0.7113 0.3842 0.4266 0.056 Uiso 1 1 calc R
H13C H 0.6895 0.3972 0.3644 0.056 Uiso 1 1 calc R
C30 C 0.44942(18) 0.8185(3) 0.20207(15) 0.0426(9) Uani 1 1 d .
H30 H 0.4690 0.8966 0.2103 0.051 Uiso 1 1 calc R
C32 C 0.37095(15) 0.6967(3) 0.15188(14) 0.0405(9) Uani 1 1 d .
H32 H 0.3355 0.6891 0.1254 0.049 Uiso 1 1 calc R
C31 C 0.39833(19) 0.8110(3) 0.16362(16) 0.0497(11) Uani 1 1 d .
H31 H 0.3820 0.8841 0.1452 0.060 Uiso 1 1 calc R

loop_
_atom_site_aniso_label
_atom_site_aniso_U_11
_atom_site_aniso_U_22
_atom_site_aniso_U_33
_atom_site_aniso_U_23
_atom_site_aniso_U_13
_atom_site_aniso_U_12
Ce1 0.01356(10) 0.01052(10) 0.01667(12) 0.000 0.00724(8) 0.000
Se1 0.01229(13) 0.01290(13) 0.01747(15) -0.00091(10) 0.00315(11) -0.00002(9)
C15 0.0094(12) 0.0190(13) 0.0184(14) -0.0024(11) 0.0038(10) 0.0004(10)
O2 0.0185(9) 0.0141(9) 0.0187(10) -0.0015(7) 0.0098(8) 0.0007(7)
C19 0.0154(13) 0.0272(15) 0.0139(14) 0.0010(12) 0.0030(11) 0.0027(11)
C16 0.0125(12) 0.0176(13) 0.0161(14) 0.0000(11) 0.0040(11) -0.0001(10)
C20 0.0112(12) 0.0213(14) 0.0140(14) -0.0009(11) 0.0027(10) 0.0005(10)
C27 0.0239(14) 0.0242(15) 0.0231(16) 0.0018(13) 0.0057(12) 0.0054(12)
C25 0.0185(13) 0.0221(14) 0.0173(15) 0.0026(11) 0.0065(11) 0.0013(11)
C17 0.0178(14) 0.0195(14) 0.0183(15) -0.0025(11) 0.0000(11) 0.0059(11)
C18 0.0152(13) 0.0304(16) 0.0153(14) -0.0031(12) 0.0030(11) 0.0067(11)
C26 0.0364(17) 0.0222(16) 0.0270(17) 0.0062(13) 0.0153(14) 0.0026(12)
C24 0.0330(18) 0.048(2) 0.0241(17) 0.0006(15) 0.0164(14) 0.0160(15)
C23 0.0394(18) 0.042(2) 0.0263(18) -0.0106(15) 0.0092(15) 0.0090(15)
C21 0.0271(16) 0.0333(16) 0.0190(16) -0.0031(13) 0.0065(13) 0.0128(13)
C28 0.0271(15) 0.0197(15) 0.0271(17) 0.0001(12) 0.0060(13) -0.0037(11)
N1 0.0310(13) 0.0182(12) 0.0258(14) 0.0038(10) 0.0194(11) 0.0073(10)
C2 0.0117(12) 0.0139(12) 0.0182(14) 0.0019(11) 0.0041(10) -0.0012(10)
C1 0.0110(12) 0.0110(12) 0.0208(15) 0.0005(10) 0.0072(11) -0.0022(9)
C3 0.0170(13) 0.0148(13) 0.0139(14) -0.0016(10) 0.0064(11) -0.0023(10)
C6 0.0144(12) 0.0165(13) 0.0173(14) -0.0010(11) 0.0059(11) -0.0052(10)
C4 0.0122(12) 0.0126(12) 0.0215(15) 0.0022(11) 0.0057(11) 0.0005(10)
C33 0.0303(16) 0.0319(17) 0.0330(18) 0.0119(14) 0.0177(14) 0.0141(13)
C29 0.0453(18) 0.0147(14) 0.0361(19) 0.0014(12) 0.0310(15) 0.0051(12)
C22 0.0386(18) 0.051(2) 0.0253(18) -0.0011(15) 0.0083(14) 0.0258(16)
O1 0.0146(9) 0.0149(9) 0.0199(10) -0.0020(8) 0.0051(8) 0.0013(7)
C5 0.0128(12) 0.0169(13) 0.0198(15) 0.0056(11) 0.0011(11) -0.0036(10)
C7 0.0148(12) 0.0148(13) 0.0264(16) 0.0001(11) 0.0055(11) 0.0024(10)
C9 0.0220(15) 0.0219(15) 0.0371(19) -0.0040(13) 0.0140(14) 0.0012(11)
C11 0.0258(15) 0.0211(14) 0.0152(15) -0.0021(11) 0.0056(12) -0.0035(11)
C10 0.0219(15) 0.0306(16) 0.0367(19) 0.0078(14) 0.0060(14) 0.0100(12)
C8 0.0212(15) 0.0194(15) 0.042(2) -0.0078(13) 0.0047(14) 0.0051(12)
C14 0.0342(17) 0.0350(18) 0.0169(15) -0.0008(13) 0.0043(13) -0.0006(13)
C12 0.0371(18) 0.0441(19) 0.0187(16) -0.0025(14) 0.0118(14) 0.0071(15)
C13 0.055(2) 0.0308(17) 0.0248(18) -0.0071(14) 0.0048(16) -0.0164(15)
C30 0.065(3) 0.0191(16) 0.057(2) 0.0121(16) 0.045(2) 0.0141(16)
C32 0.041(2) 0.048(2) 0.041(2) 0.0205(17) 0.0279(17) 0.0266(17)
C31 0.072(3) 0.036(2) 0.056(3) 0.0273(18) 0.046(2) 0.0344(19)

loop_
_atom_type_symbol
_atom_type_description
_atom_type_scat_dispersion_real
_atom_type_scat_dispersion_imag
_atom_type_scat_source
C C 0.0033 0.0016 'International Tables Vol C Tables 4.2.6.8 and 6.1.1.4'
H H 0.0000 0.0000 'International Tables Vol C Tables 4.2.6.8 and 6.1.1.4'
N N 0.0061 0.0033 'International Tables Vol C Tables 4.2.6.8 and 6.1.1.4'
O O 0.0106 0.0060 'International Tables Vol C Tables 4.2.6.8 and 6.1.1.4'
Se Se -0.0929 2.2259 'International Tables Vol C Tables 4.2.6.8 and 6.1.1.4'
Ce Ce -0.2486 2.6331 'International Tables Vol C Tables 4.2.6.8 and 6.1.1.4'

loop_
_geom_angle_atom_site_label_1
_geom_angle_atom_site_label_2
_geom_angle_atom_site_label_3
_geom_angle
_geom_angle_site_symmetry_1
_geom_angle_site_symmetry_3
O2 Ce1 O2 156.52(9) 2_655 .
O2 Ce1 O1 96.46(6) 2_655 2_655
O2 Ce1 O1 92.91(6) . 2_655
O2 Ce1 O1 92.91(6) 2_655 .
O2 Ce1 O1 96.46(6) . .
O1 Ce1 O1 132.67(9) 2_655 .
O2 Ce1 N1 76.57(6) 2_655 2_655
O2 Ce1 N1 83.20(6) . 2_655
O1 Ce1 N1 144.03(7) 2_655 2_655
O1 Ce1 N1 83.24(7) . 2_655
O2 Ce1 N1 83.20(6) 2_655 .
O2 Ce1 N1 76.57(6) . .
O1 Ce1 N1 83.24(7) 2_655 .
O1 Ce1 N1 144.03(7) . .
N1 Ce1 N1 61.02(11) 2_655 .
O2 Ce1 Se1 136.50(4) 2_655 .
O2 Ce1 Se1 66.88(4) . .
O1 Ce1 Se1 73.90(4) 2_655 .
O1 Ce1 Se1 67.73(4) . .
N1 Ce1 Se1 134.40(5) 2_655 .
N1 Ce1 Se1 135.16(5) . .
O2 Ce1 Se1 66.88(4) 2_655 2_655
O2 Ce1 Se1 136.50(4) . 2_655
O1 Ce1 Se1 67.73(4) 2_655 2_655
O1 Ce1 Se1 73.90(4) . 2_655
N1 Ce1 Se1 135.16(5) 2_655 2_655
N1 Ce1 Se1 134.40(5) . 2_655
Se1 Ce1 Se1 70.320(11) . 2_655
C16 Se1 C2 102.74(10) . .
C16 Se1 Ce1 94.43(8) . .
C2 Se1 Ce1 94.11(8) . .
O2 C15 C16 119.1(2) . .
O2 C15 C20 123.1(2) . .
C16 C15 C20 117.7(2) . .
C15 O2 Ce1 141.87(16) . .
C18 C19 C20 124.5(3) . .
C17 C16 C15 122.9(2) . .
C17 C16 Se1 119.6(2) . .
C15 C16 Se1 117.46(18) . .
C19 C20 C15 117.5(2) . .
C19 C20 C25 121.7(2) . .
C15 C20 C25 120.8(2) . .
C26 C25 C27 107.4(2) . .
C26 C25 C28 107.4(2) . .
C27 C25 C28 109.9(2) . .
C26 C25 C20 112.8(2) . .
C27 C25 C20 109.2(2) . .
C28 C25 C20 110.1(2) . .
C16 C17 C18 120.2(2) . .
C17 C18 C19 117.1(2) . .
C17 C18 C21 119.4(3) . .
C19 C18 C21 123.5(2) . .
C24 C21 C23 109.2(3) . .
C24 C21 C18 112.3(2) . .
C23 C21 C18 109.1(2) . .
C24 C21 C22 107.6(2) . .
C23 C21 C22 109.2(3) . .
C18 C21 C22 109.4(2) . .
C33 N1 C29 118.2(3) . .
C33 N1 Ce1 117.75(19) . .
C29 N1 Ce1 122.75(19) . .
C3 C2 C1 122.8(2) . .
C3 C2 Se1 119.18(19) . .
C1 C2 Se1 117.82(18) . .
O1 C1 C2 119.4(2) . .
O1 C1 C6 123.7(2) . .
C2 C1 C6 116.9(2) . .
C2 C3 C4 120.7(2) . .
C5 C6 C1 117.4(2) . .
C5 C6 C11 119.9(2) . .
C1 C6 C11 122.7(2) . .
C5 C4 C3 116.1(2) . .
C5 C4 C7 122.8(2) . .
C3 C4 C7 121.1(2) . .
N1 C33 C32 123.4(3) . .
N1 C29 C30 121.5(3) . .
N1 C29 C29 115.68(18) . 2_655
C30 C29 C29 122.8(2) . 2_655
C1 O1 Ce1 139.28(16) . .
C4 C5 C6 125.2(2) . .
C8 C7 C10 108.3(2) . .
C8 C7 C9 108.2(2) . .
C10 C7 C9 108.2(2) . .
C8 C7 C4 111.1(2) . .
C10 C7 C4 111.9(2) . .
C9 C7 C4 109.1(2) . .
C13 C11 C14 107.0(2) . .
C13 C11 C6 110.1(2) . .
C14 C11 C6 111.5(2) . .
C13 C11 C12 110.2(2) . .
C14 C11 C12 106.7(2) . .
C6 C11 C12 111.2(2) . .
C31 C30 C29 119.4(3) . .
C31 C32 C33 118.1(4) . .
C30 C31 C32 119.4(3) . .

loop_
_geom_bond_atom_site_label_1
_geom_bond_atom_site_label_2
_geom_bond_distance
_geom_bond_site_symmetry_2
Ce1 O2 2.1947(17) 2_655
Ce1 O2 2.1947(17) .
Ce1 O1 2.2205(17) 2_655
Ce1 O1 2.2205(17) .
Ce1 N1 2.637(2) 2_655
Ce1 N1 2.637(2) .
Ce1 Se1 3.0732(3) .
Ce1 Se1 3.0732(3) 2_655
Se1 C16 1.922(3) .
Se1 C2 1.923(2) .
C15 O2 1.334(3) .
C15 C16 1.408(3) .
C15 C20 1.420(4) .
C19 C18 1.396(4) .
C19 C20 1.400(4) .
C16 C17 1.386(4) .
C20 C25 1.537(4) .
C27 C25 1.536(3) .
C25 C26 1.534(4) .
C25 C28 1.536(4) .
C17 C18 1.387(4) .
C18 C21 1.537(4) .
C24 C21 1.526(4) .
C23 C21 1.534(4) .
C21 C22 1.538(4) .
N1 C33 1.331(4) .
N1 C29 1.344(4) .
C2 C3 1.387(3) .
C2 C1 1.409(4) .
C1 O1 1.340(3) .
C1 C6 1.424(4) .
C3 C4 1.393(4) .
C6 C5 1.399(4) .
C6 C11 1.541(4) .
C4 C5 1.389(4) .
C4 C7 1.537(3) .
C33 C32 1.386(4) .
C29 C30 1.391(4) .
C29 C29 1.489(7) 2_655
C7 C8 1.525(4) .
C7 C10 1.526(4) .
C7 C9 1.535(4) .
C11 C13 1.531(4) .
C11 C14 1.539(4) .
C11 C12 1.545(4) .
C30 C31 1.370(5) .
C32 C31 1.376(5) .
